data_7032990
loop_
_publ_author_name
'Noh, Tae Hwan'
'Hong, Woosik'
'Lee, Haeri'
'Jung, Ok-Sang'

_publ_section_title
;
 Indistinguishability and distinguishability between amide and ester
 moieties in the construction and properties of M6L8 octahedral nanocages.
;
_journal_issue 2
_journal_name_full 'Dalton transactions (Cambridge, England : 2003)'
_journal_page_first 787
_journal_page_last 794
_journal_paper_doi 10.1039/c4dt02408g
_journal_volume 44
_journal_year 2015
_chemical_formula_sum 'C300 H204 N24 O54 Pd6 S6'
_chemical_formula_weight 5839.63
_chemical_name_systematic
; 
 ? 
;
_space_group_IT_number 148
_symmetry_cell_setting rhombohedral
_symmetry_space_group_name_Hall '-R 3'
_symmetry_space_group_name_H-M 'R -3 :H'
_atom_sites_solution_hydrogens geom
_atom_sites_solution_primary direct
_atom_sites_solution_secondary difmap
_audit_creation_method SHELXL-97
_cell_angle_alpha 90.00
_cell_angle_beta 90.00
_cell_angle_gamma 120.00
_cell_formula_units_Z 3
_cell_length_a 28.3724(11)
_cell_length_b 28.3724(11)
_cell_length_c 59.4801(18)
_cell_measurement_reflns_used 9907
_cell_measurement_temperature 173(2)
_cell_measurement_theta_max 27.59
_cell_measurement_theta_min 2.30
_cell_volume 41466(3)
_computing_cell_refinement 'Bruker SAINT'
_computing_data_collection 'Bruker APEX2'
_computing_data_reduction 'Bruker SAINT'
_computing_molecular_graphics 'Bruker SHELXTL'
_computing_publication_material 'Bruker SHELXTL'
_computing_structure_refinement 'SHELXL-97 (Sheldrick, 2008)'
_computing_structure_solution 'SHELXS-97 (Sheldrick, 2008)'
_diffrn_ambient_temperature 173(2)
_diffrn_measured_fraction_theta_full 1.000
_diffrn_measured_fraction_theta_max 1.000
_diffrn_measurement_device_type 'Bruker Breeze CCD'
_diffrn_measurement_method '\f and \w scans'
_diffrn_radiation_monochromator graphite
_diffrn_radiation_source 'fine-focus sealed tube'
_diffrn_radiation_type MoK\a
_diffrn_radiation_wavelength 0.71073
_diffrn_reflns_av_R_equivalents 0.1453
_diffrn_reflns_av_unetI/netI 0.0954
_diffrn_reflns_limit_h_max 35
_diffrn_reflns_limit_h_min -35
_diffrn_reflns_limit_k_max 35
_diffrn_reflns_limit_k_min -35
_diffrn_reflns_limit_l_max 73
_diffrn_reflns_limit_l_min -74
_diffrn_reflns_number 216733
_diffrn_reflns_theta_full 26.50
_diffrn_reflns_theta_max 26.50
_diffrn_reflns_theta_min 0.90
_exptl_absorpt_coefficient_mu 0.254
_exptl_absorpt_correction_T_max 0.9580
_exptl_absorpt_correction_T_min 0.9415
_exptl_absorpt_correction_type multi-scan
_exptl_absorpt_process_details SADABS
_exptl_crystal_colour yellow
_exptl_crystal_density_diffrn 0.702
_exptl_crystal_density_method 'not measured'
_exptl_crystal_description block
_exptl_crystal_F_000 8928
_exptl_crystal_size_max 0.24
_exptl_crystal_size_mid 0.18
_exptl_crystal_size_min 0.17
_platon_squeeze_details
;
;
_refine_diff_density_max 4.208
_refine_diff_density_min -0.763
_refine_diff_density_rms 0.107
_refine_ls_extinction_method none
_refine_ls_goodness_of_fit_ref 0.944
_refine_ls_hydrogen_treatment constr
_refine_ls_matrix_type full
_refine_ls_number_parameters 586
_refine_ls_number_reflns 19130
_refine_ls_number_restraints 0
_refine_ls_restrained_S_all 0.944
_refine_ls_R_factor_all 0.1320
_refine_ls_R_factor_gt 0.0898
_refine_ls_shift/su_max 0.001
_refine_ls_shift/su_mean 0.000
_refine_ls_structure_factor_coef Fsqd
_refine_ls_weighting_details 'calc w=1/[\s^2^(Fo^2^)+(0.1490P)^2^+0.0000P] where P=(Fo^2^+2Fc^2^)/3'
_refine_ls_weighting_scheme calc
_refine_ls_wR_factor_gt 0.2240
_refine_ls_wR_factor_ref 0.2398
_reflns_number_gt 10671
_reflns_number_total 19130
_reflns_threshold_expression >2sigma(I)
_cod_data_source_file c4dt02408g1.cif
_cod_data_source_block 979457
_cod_depositor_comments
;
The following automatic conversions were performed:

'_symmetry_cell_setting' value 'Rhombohedral' changed to
'rhombohedral' according to
/usr/data/users/saulius/crontab/automatic-downloads/rss-feeds/RSC/lib/dictionaries/cif_core.dic
dictionary named 'cif_core.dic' version 2.4.2 from 2011-04-26.

Automatic conversion script
Id: cif_fix_values 2827 2014-09-09 07:05:25Z andrius 

 Adding full bibliography for 7032990--7032992.cif.
;
_cod_original_sg_symbol_H-M R-3
_cod_database_code 7032990

loop_
_symmetry_equiv_pos_as_xyz
'x, y, z'
'-y, x-y, z'
'-x+y, -x, z'
'x+2/3, y+1/3, z+1/3'
'-y+2/3, x-y+1/3, z+1/3'
'-x+y+2/3, -x+1/3, z+1/3'
'x+1/3, y+2/3, z+2/3'
'-y+1/3, x-y+2/3, z+2/3'
'-x+y+1/3, -x+2/3, z+2/3'
'-x, -y, -z'
'y, -x+y, -z'
'x-y, x, -z'
'-x+2/3, -y+1/3, -z+1/3'
'y+2/3, -x+y+1/3, -z+1/3'
'x-y+2/3, x+1/3, -z+1/3'
'-x+1/3, -y+2/3, -z+2/3'
'y+1/3, -x+y+2/3, -z+2/3'
'x-y+1/3, x+2/3, -z+2/3'

loop_
_atom_site_label
_atom_site_type_symbol
_atom_site_fract_x
_atom_site_fract_y
_atom_site_fract_z
_atom_site_U_iso_or_equiv
_atom_site_adp_type
_atom_site_occupancy
_atom_site_symmetry_multiplicity
_atom_site_calc_flag
_atom_site_refinement_flags
Pd1 Pd 0.685259(14) 0.661760(14) 0.044931(6) 0.03901(13) Uani 1 1 d .
S1 S 1.15657(7) 0.83160(7) 0.00186(3) 0.0828(5) Uani 1 1 d .
O1 O 0.44744(13) 0.64477(14) 0.00384(6) 0.0593(9) Uani 1 1 d .
O2 O 0.48385(15) 0.73478(16) 0.00078(8) 0.0781(13) Uani 1 1 d .
O3 O 0.44933(14) 0.43320(15) 0.07939(6) 0.0660(10) Uani 1 1 d .
O4 O 0.48099(17) 0.4336(2) 0.11380(8) 0.120(2) Uani 1 1 d .
O5 O 0.68776(17) 0.68039(16) 0.16187(6) 0.0730(11) Uani 1 1 d .
O6 O 0.6310(2) 0.59351(17) 0.16605(7) 0.1036(17) Uani 1 1 d .
O7 O 0.68764(18) 0.88642(16) 0.09175(7) 0.0744(12) Uani 1 1 d .
O8 O 0.6406(2) 0.89772(19) 0.06467(7) 0.0908(15) Uani 1 1 d .
O9 O 1.12274(14) 0.78675(14) -0.01382(6) 0.0635(10) Uani 1 1 d .
N1 N 0.64782(16) 0.65696(17) 0.01492(6) 0.0487(10) Uani 1 1 d .
N2 N 0.65170(18) 0.57899(17) 0.04444(6) 0.0517(10) Uani 1 1 d .
N3 N 0.73196(16) 0.66666(16) 0.07167(6) 0.0451(9) Uani 1 1 d .
N4 N 0.72800(15) 0.74481(14) 0.04267(7) 0.0437(9) Uani 1 1 d .
C1 C 0.6745(2) 0.6550(3) -0.00299(9) 0.0694(18) Uani 1 1 d .
H1A H 0.7080 0.6558 -0.0009 0.083 Uiso 1 1 calc R
C2 C 0.6540(3) 0.6518(3) -0.02581(10) 0.094(3) Uani 1 1 d .
H2A H 0.6739 0.6507 -0.0384 0.113 Uiso 1 1 calc R
C3 C 0.6070(3) 0.6506(4) -0.02850(10) 0.095(2) Uani 1 1 d .
H3A H 0.5935 0.6491 -0.0432 0.114 Uiso 1 1 calc R
C4 C 0.5772(2) 0.6513(2) -0.00998(9) 0.0613(14) Uani 1 1 d .
C5 C 0.5265(2) 0.6485(2) -0.01289(9) 0.0607(14) Uani 1 1 d .
H5A H 0.5110 0.6447 -0.0274 0.073 Uiso 1 1 calc R
C6 C 0.50025(19) 0.6515(2) 0.00600(9) 0.0548(13) Uani 1 1 d .
C7 C 0.52118(19) 0.6573(2) 0.02763(9) 0.0502(12) Uani 1 1 d .
H7A H 0.5022 0.6605 0.0402 0.060 Uiso 1 1 calc R
C8 C 0.57066(17) 0.65850(18) 0.03057(8) 0.0403(10) Uani 1 1 d .
H8A H 0.5852 0.6613 0.0452 0.048 Uiso 1 1 calc R
C9 C 0.59817(18) 0.6555(2) 0.01186(8) 0.0474(12) Uani 1 1 d .
C10 C 0.4450(2) 0.6899(2) 0.00137(10) 0.0572(14) Uani 1 1 d .
C11 C 0.38562(17) 0.6761(2) 0.00049(9) 0.0484(12) Uani 1 1 d .
C12 C 0.34168(18) 0.62224(18) -0.00003(8) 0.0433(11) Uani 1 1 d .
H12 H 0.3478 0.5923 -0.0007 0.052 Uiso 1 1 calc R
C13 C 0.6789(3) 0.5603(3) 0.03479(12) 0.089(2) Uani 1 1 d .
H13A H 0.7139 0.5859 0.0292 0.107 Uiso 1 1 calc R
C14 C 0.6619(3) 0.5062(2) 0.03185(14) 0.105(3) Uani 1 1 d .
H14A H 0.6833 0.4954 0.0233 0.126 Uiso 1 1 calc R
C15 C 0.6148(3) 0.4686(2) 0.04112(14) 0.099(3) Uani 1 1 d .
H15A H 0.6034 0.4310 0.0401 0.119 Uiso 1 1 calc R
C16 C 0.5829(2) 0.4862(2) 0.05239(9) 0.0630(15) Uani 1 1 d .
C17 C 0.5319(2) 0.4492(2) 0.06237(10) 0.0709(16) Uani 1 1 d .
H17A H 0.5189 0.4112 0.0624 0.085 Uiso 1 1 calc R
C18 C 0.5024(2) 0.4693(2) 0.07182(9) 0.0540(13) Uani 1 1 d .
C19 C 0.5209(2) 0.5242(2) 0.07396(9) 0.0557(13) Uani 1 1 d .
H19A H 0.4999 0.5367 0.0817 0.067 Uiso 1 1 calc R
C20 C 0.57057(19) 0.5607(2) 0.06467(8) 0.0482(12) Uani 1 1 d .
H20A H 0.5834 0.5986 0.0656 0.058 Uiso 1 1 calc R
C21 C 0.60257(19) 0.5421(2) 0.05377(8) 0.0475(12) Uani 1 1 d .
C22 C 0.4449(2) 0.4207(3) 0.10110(11) 0.0709(17) Uani 1 1 d .
C23 C 0.7764(2) 0.6692(3) 0.06620(9) 0.0738(18) Uani 1 1 d .
H23A H 0.7835 0.6680 0.0507 0.089 Uiso 1 1 calc R
C24 C 0.8145(3) 0.6736(4) 0.08123(12) 0.122(3) Uani 1 1 d .
H24A H 0.8467 0.6749 0.0759 0.146 Uiso 1 1 calc R
C25 C 0.8074(3) 0.6762(5) 0.10360(13) 0.147(4) Uani 1 1 d .
H25A H 0.8334 0.6781 0.1142 0.176 Uiso 1 1 calc R
C26 C 0.7586(3) 0.6759(3) 0.11073(9) 0.0772(19) Uani 1 1 d .
C27 C 0.7452(3) 0.6758(3) 0.13375(9) 0.089(2) Uani 1 1 d .
H27A H 0.7693 0.6776 0.1452 0.107 Uiso 1 1 calc R
C28 C 0.6975(2) 0.6732(2) 0.13909(8) 0.0537(14) Uani 1 1 d .
C29 C 0.6607(2) 0.6650(2) 0.12342(8) 0.0514(12) Uani 1 1 d .
H29A H 0.6268 0.6613 0.1278 0.062 Uiso 1 1 calc R
C30 C 0.67068(18) 0.66171(19) 0.10067(7) 0.0443(11) Uani 1 1 d .
H30A H 0.6438 0.6555 0.0897 0.053 Uiso 1 1 calc R
C31 C 0.7199(2) 0.6676(2) 0.09423(8) 0.0530(13) Uani 1 1 d .
C32 C 0.6529(2) 0.6387(2) 0.17307(10) 0.0659(16) Uani 1 1 d .
C33 C 0.7662(3) 0.7628(2) 0.02758(11) 0.0799(19) Uani 1 1 d .
H33A H 0.7713 0.7375 0.0189 0.096 Uiso 1 1 calc R
C34 C 0.8006(3) 0.8193(3) 0.02376(13) 0.100(3) Uani 1 1 d .
H34A H 0.8295 0.8321 0.0132 0.120 Uiso 1 1 calc R
C35 C 0.7913(3) 0.8542(3) 0.03537(14) 0.105(3) Uani 1 1 d .
H35A H 0.8129 0.8921 0.0325 0.126 Uiso 1 1 calc R
C36 C 0.7511(3) 0.8364(3) 0.05136(11) 0.0731(17) Uani 1 1 d .
C37 C 0.7392(3) 0.8724(2) 0.06399(10) 0.0699(16) Uani 1 1 d .
H37A H 0.7608 0.9107 0.0622 0.084 Uiso 1 1 calc R
C38 C 0.6970(3) 0.8510(3) 0.07829(10) 0.0717(18) Uani 1 1 d .
C39 C 0.6619(2) 0.7956(2) 0.08059(9) 0.0587(14) Uani 1 1 d .
H39A H 0.6318 0.7818 0.0906 0.070 Uiso 1 1 calc R
C40 C 0.67206(19) 0.7615(2) 0.06784(8) 0.0482(12) Uani 1 1 d .
H40A H 0.6471 0.7235 0.0685 0.058 Uiso 1 1 calc R
C41 C 0.7167(2) 0.7798(2) 0.05412(8) 0.0527(13) Uani 1 1 d .
C42 C 0.6585(3) 0.9057(2) 0.08364(9) 0.0646(16) Uani 1 1 d .
C43 C 0.6507(2) 0.9416(2) 0.10022(9) 0.0562(13) Uani 1 1 d .
C44 C 0.6692(2) 0.9483(2) 0.12205(10) 0.0608(14) Uani 1 1 d .
H44A H 0.6893 0.9317 0.1269 0.073 Uiso 1 1 calc R
C45 C 0.6586(2) 0.9790(2) 0.13668(8) 0.0577(14) Uani 1 1 d .
C46 C 0.6309(2) 1.0040(2) 0.12978(9) 0.0615(14) Uani 1 1 d .
H46A H 0.6247 1.0262 0.1399 0.074 Uiso 1 1 calc R
C47 C 0.6115(2) 0.9968(2) 0.10774(9) 0.0554(13) Uani 1 1 d .
C48 C 0.6222(2) 0.9661(2) 0.09320(8) 0.0526(13) Uani 1 1 d .
H48A H 0.6097 0.9617 0.0781 0.063 Uiso 1 1 calc R
C50 C 1.1846(3) 0.8083(3) 0.02024(12) 0.104(3) Uani 1 1 d .
H50A H 1.1562 0.7810 0.0300 0.125 Uiso 1 1 calc R
H50B H 1.2114 0.8385 0.0295 0.125 Uiso 1 1 calc R
H50C H 1.2027 0.7917 0.0121 0.125 Uiso 1 1 calc R
C51 C 1.2109(4) 0.8793(3) -0.01122(19) 0.149(4) Uani 1 1 d .
H51A H 1.1996 0.8968 -0.0226 0.179 Uiso 1 1 calc R
H51B H 1.2302 0.8629 -0.0185 0.179 Uiso 1 1 calc R
H51C H 1.2350 0.9066 -0.0003 0.179 Uiso 1 1 calc R

loop_
_atom_site_aniso_label
_atom_site_aniso_U_11
_atom_site_aniso_U_22
_atom_site_aniso_U_33
_atom_site_aniso_U_23
_atom_site_aniso_U_13
_atom_site_aniso_U_12
Pd1 0.0446(2) 0.0480(2) 0.03163(19) 0.00008(15) 0.00352(15) 0.02848(18)
S1 0.0738(11) 0.0680(10) 0.0872(12) -0.0296(9) -0.0192(9) 0.0210(9)
O1 0.0428(19) 0.057(2) 0.087(3) 0.0077(19) 0.0009(18) 0.0311(18)
O2 0.037(2) 0.060(3) 0.135(4) 0.013(2) -0.009(2) 0.022(2)
O3 0.040(2) 0.077(3) 0.051(2) 0.0126(19) 0.0069(16) 0.0076(18)
O4 0.042(2) 0.192(6) 0.074(3) 0.038(3) -0.011(2) 0.020(3)
O5 0.087(3) 0.072(3) 0.0300(19) 0.0010(17) 0.0112(18) 0.017(2)
O6 0.156(5) 0.052(3) 0.060(3) -0.003(2) 0.023(3) 0.020(3)
O7 0.119(3) 0.074(3) 0.066(3) -0.023(2) -0.018(2) 0.076(3)
O8 0.150(4) 0.102(3) 0.067(3) -0.027(2) -0.029(3) 0.098(3)
O9 0.052(2) 0.060(2) 0.057(2) -0.0130(18) -0.0152(17) 0.0118(18)
N1 0.047(2) 0.076(3) 0.031(2) 0.0012(19) 0.0037(17) 0.036(2)
N2 0.077(3) 0.051(2) 0.039(2) -0.0038(18) 0.011(2) 0.041(2)
N3 0.050(2) 0.062(3) 0.029(2) -0.0008(17) 0.0038(17) 0.032(2)
N4 0.048(2) 0.036(2) 0.053(2) 0.0043(17) 0.0181(19) 0.0249(19)
C1 0.057(3) 0.129(6) 0.033(3) 0.002(3) 0.007(2) 0.054(4)
C2 0.079(4) 0.187(8) 0.037(3) -0.008(4) 0.006(3) 0.084(5)
C3 0.081(5) 0.184(8) 0.052(4) 0.016(4) 0.009(3) 0.091(5)
C4 0.052(3) 0.094(4) 0.043(3) 0.009(3) 0.005(2) 0.040(3)
C5 0.044(3) 0.093(4) 0.047(3) 0.001(3) -0.003(2) 0.036(3)
C6 0.036(3) 0.067(3) 0.068(4) 0.005(3) -0.008(2) 0.031(3)
C7 0.045(3) 0.064(3) 0.052(3) 0.009(2) 0.004(2) 0.035(3)
C8 0.033(2) 0.043(3) 0.044(3) -0.003(2) 0.0073(19) 0.018(2)
C9 0.036(2) 0.063(3) 0.049(3) -0.002(2) -0.006(2) 0.029(2)
C10 0.051(3) 0.053(3) 0.078(4) 0.015(3) 0.009(3) 0.034(3)
C11 0.025(2) 0.059(3) 0.066(3) 0.000(2) -0.003(2) 0.025(2)
C12 0.039(3) 0.033(2) 0.061(3) 0.008(2) 0.004(2) 0.021(2)
C13 0.066(4) 0.072(4) 0.111(6) 0.011(4) 0.040(4) 0.020(4)
C14 0.084(5) 0.036(3) 0.175(8) -0.015(4) 0.069(5) 0.014(3)
C15 0.079(4) 0.046(3) 0.162(7) -0.015(4) 0.057(5) 0.022(3)
C16 0.062(3) 0.054(3) 0.059(3) -0.001(3) 0.020(3) 0.018(3)
C17 0.060(4) 0.062(4) 0.067(4) -0.003(3) 0.002(3) 0.013(3)
C18 0.038(3) 0.067(4) 0.048(3) 0.009(3) 0.004(2) 0.020(3)
C19 0.040(3) 0.059(3) 0.068(4) 0.009(3) 0.020(2) 0.025(3)
C20 0.045(3) 0.045(3) 0.050(3) 0.001(2) 0.007(2) 0.019(2)
C21 0.044(3) 0.071(3) 0.035(3) 0.004(2) 0.006(2) 0.035(3)
C22 0.040(3) 0.088(4) 0.067(4) 0.011(3) 0.006(3) 0.018(3)
C23 0.064(4) 0.141(6) 0.045(3) 0.009(3) -0.002(3) 0.073(4)
C24 0.113(6) 0.260(11) 0.056(4) 0.002(5) -0.004(4) 0.141(7)
C25 0.102(6) 0.314(14) 0.065(5) -0.001(7) -0.016(4) 0.135(8)
C26 0.072(4) 0.139(6) 0.039(3) -0.008(3) 0.000(3) 0.066(4)
C27 0.093(5) 0.126(6) 0.027(3) 0.002(3) -0.007(3) 0.039(4)
C28 0.069(4) 0.055(3) 0.022(2) -0.002(2) 0.010(2) 0.019(3)
C29 0.055(3) 0.051(3) 0.040(3) 0.004(2) 0.014(2) 0.020(2)
C30 0.040(3) 0.069(3) 0.017(2) -0.002(2) -0.0025(17) 0.022(2)
C31 0.064(3) 0.063(3) 0.040(3) 0.008(2) -0.003(2) 0.038(3)
C32 0.069(4) 0.047(3) 0.056(4) -0.008(3) 0.000(3) 0.009(3)
C33 0.108(5) 0.043(3) 0.087(5) -0.009(3) 0.020(4) 0.037(4)
C34 0.099(5) 0.057(4) 0.112(6) -0.005(4) 0.058(5) 0.016(4)
C35 0.108(6) 0.071(5) 0.125(6) 0.001(4) 0.057(5) 0.037(4)
C36 0.091(5) 0.070(4) 0.075(4) -0.002(3) 0.009(3) 0.052(4)
C37 0.101(5) 0.060(4) 0.063(4) -0.008(3) 0.004(3) 0.051(4)
C38 0.103(5) 0.097(5) 0.057(4) -0.018(3) -0.005(3) 0.082(4)
C39 0.073(4) 0.067(4) 0.052(3) -0.013(3) -0.013(3) 0.046(3)
C40 0.044(3) 0.065(3) 0.044(3) -0.015(2) -0.008(2) 0.034(3)
C41 0.074(4) 0.051(3) 0.040(3) -0.011(2) -0.005(2) 0.037(3)
C42 0.110(5) 0.069(4) 0.039(3) -0.013(3) -0.031(3) 0.062(4)
C43 0.079(4) 0.039(3) 0.059(3) -0.005(2) 0.006(3) 0.036(3)
C44 0.068(4) 0.067(4) 0.067(4) -0.011(3) -0.013(3) 0.049(3)
C45 0.081(4) 0.071(4) 0.033(3) 0.006(2) -0.004(2) 0.047(3)
C46 0.083(4) 0.069(4) 0.047(3) -0.008(3) 0.009(3) 0.049(3)
C47 0.065(3) 0.069(4) 0.054(3) 0.005(3) -0.008(3) 0.050(3)
C48 0.055(3) 0.067(3) 0.045(3) -0.001(2) -0.011(2) 0.037(3)
C50 0.143(7) 0.110(6) 0.079(5) -0.036(4) -0.042(5) 0.079(5)
C51 0.114(7) 0.059(5) 0.210(11) -0.010(6) -0.018(7) -0.004(5)

loop_
_atom_type_symbol
_atom_type_description
_atom_type_scat_dispersion_real
_atom_type_scat_dispersion_imag
_atom_type_scat_source
C C 0.0033 0.0016 'International Tables Vol C Tables 4.2.6.8 and 6.1.1.4'
H H 0.0000 0.0000 'International Tables Vol C Tables 4.2.6.8 and 6.1.1.4'
N N 0.0061 0.0033 'International Tables Vol C Tables 4.2.6.8 and 6.1.1.4'
O O 0.0106 0.0060 'International Tables Vol C Tables 4.2.6.8 and 6.1.1.4'
Pd Pd -0.9988 1.0072 'International Tables Vol C Tables 4.2.6.8 and 6.1.1.4'
S S 0.1246 0.1234 'International Tables Vol C Tables 4.2.6.8 and 6.1.1.4'

loop_
_geom_angle_atom_site_label_1
_geom_angle_atom_site_label_2
_geom_angle_atom_site_label_3
_geom_angle
_geom_angle_site_symmetry_1
_geom_angle_site_symmetry_3
N3 Pd1 N4 88.96(16) . .
N3 Pd1 N2 90.18(16) . .
N4 Pd1 N2 171.47(15) . .
N3 Pd1 N1 170.84(14) . .
N4 Pd1 N1 90.48(17) . .
N2 Pd1 N1 89.02(17) . .
O9 S1 C51 110.3(4) . .
O9 S1 C50 107.7(3) . .
C51 S1 C50 101.5(5) . .
C10 O1 C6 116.2(4) . .
C22 O3 C18 115.5(4) . .
C32 O5 C28 118.6(4) . .
C42 O7 C38 118.6(4) . .
C1 N1 C9 118.8(4) . .
C1 N1 Pd1 114.6(3) . .
C9 N1 Pd1 126.6(3) . .
C13 N2 C21 117.4(5) . .
C13 N2 Pd1 117.0(4) . .
C21 N2 Pd1 125.5(3) . .
C23 N3 C31 119.6(4) . .
C23 N3 Pd1 113.5(3) . .
C31 N3 Pd1 126.9(3) . .
C33 N4 C41 120.8(4) . .
C33 N4 Pd1 113.3(3) . .
C41 N4 Pd1 125.8(3) . .
N1 C1 C2 122.2(5) . .
N1 C1 H1A 118.9 . .
C2 C1 H1A 118.9 . .
C3 C2 C1 118.5(5) . .
C3 C2 H2A 120.8 . .
C1 C2 H2A 120.8 . .
C2 C3 C4 120.9(6) . .
C2 C3 H3A 119.6 . .
C4 C3 H3A 119.6 . .
C3 C4 C9 119.7(5) . .
C3 C4 C5 120.7(5) . .
C9 C4 C5 119.6(5) . .
C6 C5 C4 117.7(5) . .
C6 C5 H5A 121.1 . .
C4 C5 H5A 121.1 . .
C5 C6 C7 123.5(4) . .
C5 C6 O1 119.1(5) . .
C7 C6 O1 117.3(5) . .
C6 C7 C8 118.8(5) . .
C6 C7 H7A 120.6 . .
C8 C7 H7A 120.6 . .
C9 C8 C7 119.2(4) . .
C9 C8 H8A 120.4 . .
C7 C8 H8A 120.4 . .
C8 C9 N1 118.9(4) . .
C8 C9 C4 121.2(4) . .
N1 C9 C4 119.9(4) . .
O2 C10 O1 124.5(5) . .
O2 C10 C11 125.6(5) . .
O1 C10 C11 109.8(4) . .
C12 C11 C12 121.7(4) 2_665 .
C12 C11 C10 115.4(4) 2_665 .
C12 C11 C10 122.9(4) . .
C11 C12 C11 118.2(4) 3_565 .
C11 C12 H12 120.9 3_565 .
C11 C12 H12 120.9 . .
N2 C13 C14 125.3(6) . .
N2 C13 H13A 117.3 . .
C14 C13 H13A 117.3 . .
C15 C14 C13 119.3(6) . .
C15 C14 H14A 120.4 . .
C13 C14 H14A 120.4 . .
C14 C15 C16 118.6(5) . .
C14 C15 H15A 120.7 . .
C16 C15 H15A 120.7 . .
C21 C16 C15 118.0(5) . .
C21 C16 C17 119.5(5) . .
C15 C16 C17 122.5(5) . .
C18 C17 C16 118.7(6) . .
C18 C17 H17A 120.6 . .
C16 C17 H17A 120.6 . .
C17 C18 C19 123.3(5) . .
C17 C18 O3 119.3(5) . .
C19 C18 O3 117.4(5) . .
C18 C19 C20 118.8(5) . .
C18 C19 H19A 120.6 . .
C20 C19 H19A 120.6 . .
C19 C20 C21 120.5(5) . .
C19 C20 H20A 119.7 . .
C21 C20 H20A 119.7 . .
N2 C21 C16 121.2(4) . .
N2 C21 C20 119.8(5) . .
C16 C21 C20 119.0(4) . .
O4 C22 O3 126.2(5) . .
O4 C22 C47 123.8(6) . 3_565
O3 C22 C47 110.0(5) . 3_565
N3 C23 C24 123.9(6) . .
N3 C23 H23A 118.0 . .
C24 C23 H23A 118.0 . .
C25 C24 C23 121.3(6) . .
C25 C24 H24A 119.4 . .
C23 C24 H24A 119.4 . .
C24 C25 C26 117.2(6) . .
C24 C25 H25A 121.4 . .
C26 C25 H25A 121.4 . .
C31 C26 C27 119.1(5) . .
C31 C26 C25 117.6(5) . .
C27 C26 C25 122.6(6) . .
C28 C27 C26 119.1(6) . .
C28 C27 H27A 120.5 . .
C26 C27 H27A 120.5 . .
C29 C28 C27 121.4(5) . .
C29 C28 O5 120.1(5) . .
C27 C28 O5 118.5(5) . .
C28 C29 C30 121.5(5) . .
C28 C29 H29A 119.3 . .
C30 C29 H29A 119.3 . .
C31 C30 C29 119.4(4) . .
C31 C30 H30A 120.3 . .
C29 C30 H30A 120.3 . .
C30 C31 N3 120.8(4) . .
C30 C31 C26 119.2(4) . .
N3 C31 C26 120.0(5) . .
O6 C32 O5 124.0(6) . .
O6 C32 C45 124.0(5) . 14_455
O5 C32 C45 111.9(5) . 14_455
N4 C33 C34 121.4(5) . .
N4 C33 H33A 119.3 . .
C34 C33 H33A 119.3 . .
C35 C34 C33 118.5(6) . .
C35 C34 H34A 120.8 . .
C33 C34 H34A 120.8 . .
C34 C35 C36 121.4(7) . .
C34 C35 H35A 119.3 . .
C36 C35 H35A 119.3 . .
C35 C36 C41 118.3(5) . .
C35 C36 C37 123.2(6) . .
C41 C36 C37 118.3(6) . .
C38 C37 C36 118.9(6) . .
C38 C37 H37A 120.6 . .
C36 C37 H37A 120.6 . .
C37 C38 C39 123.4(5) . .
C37 C38 O7 118.7(6) . .
C39 C38 O7 117.8(6) . .
C40 C39 C38 117.4(5) . .
C40 C39 H39A 121.3 . .
C38 C39 H39A 121.3 . .
C39 C40 C41 122.9(5) . .
C39 C40 H40A 118.5 . .
C41 C40 H40A 118.5 . .
N4 C41 C40 121.9(5) . .
N4 C41 C36 119.2(5) . .
C40 C41 C36 118.8(5) . .
O8 C42 O7 124.5(5) . .
O8 C42 C43 123.0(5) . .
O7 C42 C43 112.5(4) . .
C48 C43 C44 119.9(5) . .
C48 C43 C42 117.8(5) . .
C44 C43 C42 122.2(5) . .
C45 C44 C43 119.9(5) . .
C45 C44 H44A 120.0 . .
C43 C44 H44A 120.0 . .
C46 C45 C44 120.6(5) . .
C46 C45 C32 121.4(5) . 15
C44 C45 C32 118.0(5) . 15
C45 C46 C47 119.7(5) . .
C45 C46 H46A 120.1 . .
C47 C46 H46A 120.1 . .
C48 C47 C46 119.4(5) . .
C48 C47 C22 123.0(5) . 2_665
C46 C47 C22 117.6(5) . 2_665
C47 C48 C43 120.5(5) . .
C47 C48 H48A 119.8 . .
C43 C48 H48A 119.8 . .
S1 C50 H50A 109.5 . .
S1 C50 H50B 109.5 . .
H50A C50 H50B 109.5 . .
S1 C50 H50C 109.5 . .
H50A C50 H50C 109.5 . .
H50B C50 H50C 109.5 . .
S1 C51 H51A 109.5 . .
S1 C51 H51B 109.5 . .
H51A C51 H51B 109.5 . .
S1 C51 H51C 109.5 . .
H51A C51 H51C 109.5 . .
H51B C51 H51C 109.5 . .

loop_
_geom_bond_atom_site_label_1
_geom_bond_atom_site_label_2
_geom_bond_distance
_geom_bond_site_symmetry_2
Pd1 N3 2.030(4) .
Pd1 N4 2.045(4) .
Pd1 N2 2.046(4) .
Pd1 N1 2.047(4) .
S1 O9 1.480(3) .
S1 C51 1.651(9) .
S1 C50 1.671(7) .
O1 C10 1.325(6) .
O1 C6 1.419(5) .
O2 C10 1.197(6) .
O3 C22 1.328(7) .
O3 C18 1.405(6) .
O4 C22 1.175(7) .
O5 C32 1.284(6) .
O5 C28 1.418(6) .
O6 C32 1.187(6) .
O7 C42 1.291(6) .
O7 C38 1.411(6) .
O8 C42 1.212(6) .
N1 C1 1.323(6) .
N1 C9 1.400(6) .
N2 C13 1.273(7) .
N2 C21 1.374(6) .
N3 C23 1.269(6) .
N3 C31 1.388(6) .
N4 C33 1.300(7) .
N4 C41 1.368(6) .
C1 C2 1.461(8) .
C1 H1A 0.9500 .
C2 C3 1.326(8) .
C2 H2A 0.9500 .
C3 C4 1.395(7) .
C3 H3A 0.9500 .
C4 C9 1.409(7) .
C4 C5 1.412(7) .
C5 C6 1.373(7) .
C5 H5A 0.9500 .
C6 C7 1.392(7) .
C7 C8 1.398(6) .
C7 H7A 0.9500 .
C8 C9 1.387(6) .
C8 H8A 0.9500 .
C10 C11 1.528(6) .
C11 C12 1.356(6) 2_665
C11 C12 1.409(6) .
C12 C11 1.356(6) 3_565
C12 H12 0.9500 .
C13 C14 1.370(8) .
C13 H13A 0.9500 .
C14 C15 1.342(8) .
C14 H14A 0.9500 .
C15 C16 1.402(7) .
C15 H15A 0.9500 .
C16 C21 1.398(7) .
C16 C17 1.425(7) .
C17 C18 1.349(8) .
C17 H17A 0.9500 .
C18 C19 1.377(7) .
C19 C20 1.380(6) .
C19 H19A 0.9500 .
C20 C21 1.415(6) .
C20 H20A 0.9500 .
C22 C47 1.518(7) 3_565
C23 C24 1.359(8) .
C23 H23A 0.9500 .
C24 C25 1.353(10) .
C24 H24A 0.9500 .
C25 C26 1.443(9) .
C25 H25A 0.9500 .
C26 C31 1.402(7) .
C26 C27 1.421(8) .
C27 C28 1.355(8) .
C27 H27A 0.9500 .
C28 C29 1.332(7) .
C29 C30 1.395(6) .
C29 H29A 0.9500 .
C30 C31 1.376(7) .
C30 H30A 0.9500 .
C32 C45 1.510(7) 14_455
C33 C34 1.418(8) .
C33 H33A 0.9500 .
C34 C35 1.337(9) .
C34 H34A 0.9500 .
C35 C36 1.372(9) .
C35 H35A 0.9500 .
C36 C41 1.412(8) .
C36 C37 1.437(8) .
C37 C38 1.340(8) .
C37 H37A 0.9500 .
C38 C39 1.384(8) .
C39 C40 1.369(7) .
C39 H39A 0.9500 .
C40 C41 1.371(7) .
C40 H40A 0.9500 .
C42 C43 1.512(7) .
C43 C48 1.368(7) .
C43 C44 1.378(7) .
C44 C45 1.366(7) .
C44 H44A 0.9500 .
C45 C46 1.360(7) .
C45 C32 1.510(7) 15
C46 C47 1.396(7) .
C46 H46A 0.9500 .
C47 C48 1.365(7) .
C47 C22 1.518(7) 2_665
C48 H48A 0.9500 .
C50 H50A 0.9800 .
C50 H50B 0.9800 .
C50 H50C 0.9800 .
C51 H51A 0.9800 .
C51 H51B 0.9800 .
C51 H51C 0.9800 .

loop_
_platon_squeeze_void_nr
_platon_squeeze_void_average_x
_platon_squeeze_void_average_y
_platon_squeeze_void_average_z
_platon_squeeze_void_volume
_platon_squeeze_void_count_electrons
_platon_squeeze_void_content
1 -0.022 -0.035 -0.002 26035 10461 ' '
